data_4322528
loop_
_publ_author_name
'Lena Kakaliou'
Scanlon
'Baixin Qian'
'Sung W. Baek'
'Milton R. Smith'
'Douglas H. Motry'

_publ_section_title
;
 Five- and Six-Coordinate Group 4 Compounds Stabilized by \b-Ketiminate
 and Diketiminate Ligands: Syntheses and Comparisons between Solid-State
 and Solution Structures
;
_journal_name_full 'Inorganic Chemistry'
_journal_page_first 5964
_journal_page_last 5977
_journal_paper_doi 10.1021/ic981364j
_journal_volume 38
_journal_year 1999
_chemical_formula_sum 'C28 H40 N4 O2 Zr'
_chemical_formula_weight 555.86
_chemical_name_systematic
; 
 ? 
;
_space_group_IT_number 14
_symmetry_cell_setting monoclinic
_symmetry_space_group_name_Hall '-P 2ybc'
_symmetry_space_group_name_H-M 'P 1 21/c 1'
_atom_sites_solution_hydrogens geom
_atom_sites_solution_primary direct
_atom_sites_solution_secondary difmap
_audit_creation_method SHELXL
_cell_angle_alpha 90.00
_cell_angle_beta 98.15(3)
_cell_angle_gamma 90.00
_cell_formula_units_Z 4
_cell_length_a 18.272(4)
_cell_length_b 9.102(2)
_cell_length_c 17.200(3)
_cell_measurement_temperature 173(2)
_cell_volume 2831.7(10)
_computing_structure_refinement 'SHELXL-93 (Sheldrick, 1993)'
_computing_structure_solution 'SHELXS-86 (Sheldrick, 1990)'
_diffrn_ambient_temperature 173(2)
_diffrn_radiation_monochromator graphite
_diffrn_radiation_source 'fine-focus sealed tube'
_diffrn_radiation_type MoK\a
_diffrn_radiation_wavelength 0.71073
_diffrn_reflns_av_R_equivalents 0.0752
_diffrn_reflns_av_sigmaI/netI 0.1271
_diffrn_reflns_limit_h_max 23
_diffrn_reflns_limit_h_min -23
_diffrn_reflns_limit_k_max 12
_diffrn_reflns_limit_k_min -5
_diffrn_reflns_limit_l_max 22
_diffrn_reflns_limit_l_min -20
_diffrn_reflns_number 14661
_diffrn_reflns_theta_max 28.34
_diffrn_reflns_theta_min 2.25
_exptl_absorpt_coefficient_mu 0.418
_exptl_crystal_density_diffrn 1.304
_exptl_crystal_F_000 1168
_exptl_crystal_size_max 0.24
_exptl_crystal_size_mid 0.22
_exptl_crystal_size_min 0.20
_refine_diff_density_max 0.496
_refine_diff_density_min -0.652
_refine_diff_density_rms 0.107
_refine_ls_extinction_method none
_refine_ls_goodness_of_fit_all 0.987
_refine_ls_goodness_of_fit_obs 1.078
_refine_ls_matrix_type full
_refine_ls_number_parameters 316
_refine_ls_number_reflns 6399
_refine_ls_number_restraints 0
_refine_ls_restrained_S_all 0.987
_refine_ls_restrained_S_obs 1.078
_refine_ls_R_factor_all 0.1500
_refine_ls_R_factor_obs 0.0771
_refine_ls_shift/esd_max -0.018
_refine_ls_shift/esd_mean 0.003
_refine_ls_structure_factor_coef Fsqd
_refine_ls_weighting_details 'w=1/[\s^2^(Fo^2^)+(0.1000P)^2^+0.0000P] where P=(Fo^2^+2Fc^2^)/3'
_refine_ls_weighting_scheme calc
_refine_ls_wR_factor_all 0.1958
_refine_ls_wR_factor_obs 0.1613
_reflns_number_observed 3714
_reflns_number_total 6399
_reflns_observed_criterion >2sigma(I)
_cod_data_source_file ic981364j_01.cif
_cod_data_source_block Zr(TP)2(NMe2)2
_cod_depositor_comments
;
The following automatic conversions were performed:

'_refine_ls_weighting_scheme' value 'calc
w=1/[\s^2^(Fo^2^)+(0.1000P)^2^+0.0000P] where P=(Fo^2^+2Fc^2^)/3' was
changed to 'calc'. New tag '_refine_ls_weighting_details' was
created. The value of the new tag was set to
'w=1/[\s^2^(Fo^2^)+(0.1000P)^2^+0.0000P] where P=(Fo^2^+2Fc^2^)/3'.

Automatic conversion script
Id: cif_fix_values 3143 2015-03-26 13:38:13Z robertas 
;
_cod_original_cell_volume 2831.5(10)
_cod_database_code 4322528

loop_
_symmetry_equiv_pos_as_xyz
'x, y, z'
'-x, y+1/2, -z+1/2'
'-x, -y, -z'
'x, -y-1/2, z-1/2'

loop_
_atom_site_aniso_label
_atom_site_aniso_U_11
_atom_site_aniso_U_22
_atom_site_aniso_U_33
_atom_site_aniso_U_23
_atom_site_aniso_U_13
_atom_site_aniso_U_12
Zr1 0.0247(3) 0.0293(3) 0.0216(3) 0.0007(3) 0.0031(2) 0.0018(3)
O1 0.031(2) 0.038(3) 0.024(2) 0.004(2) 0.003(2) 0.001(2)
O2 0.030(2) 0.037(2) 0.028(2) 0.001(2) 0.002(2) 0.008(2)
N1 0.026(3) 0.030(3) 0.032(3) 0.004(2) 0.005(2) 0.006(2)
N2 0.023(2) 0.037(3) 0.025(2) 0.002(2) -0.001(2) 0.001(2)
N3 0.028(3) 0.034(3) 0.029(2) 0.003(2) 0.005(2) 0.003(2)
N4 0.029(3) 0.037(3) 0.030(3) 0.004(2) 0.003(2) -0.001(2)
C1 0.045(4) 0.073(6) 0.024(3) -0.003(3) -0.003(3) 0.009(3)
C2 0.035(3) 0.040(4) 0.023(3) 0.001(3) 0.005(2) 0.011(3)
C3 0.036(3) 0.048(4) 0.026(3) 0.006(3) 0.008(3) 0.006(3)
C4 0.034(3) 0.037(4) 0.032(3) 0.007(3) 0.010(3) 0.001(3)
C5 0.034(3) 0.067(5) 0.045(4) 0.011(4) 0.007(3) -0.005(3)
C6 0.022(3) 0.029(3) 0.032(3) 0.007(2) 0.004(2) -0.004(2)
C7 0.036(4) 0.037(4) 0.045(4) 0.003(3) 0.000(3) 0.004(3)
C8 0.041(4) 0.035(4) 0.056(4) -0.009(3) 0.005(3) -0.006(3)
C9 0.023(3) 0.040(4) 0.037(3) 0.004(3) 0.009(3) -0.003(3)
C10 0.030(3) 0.041(4) 0.045(4) 0.007(3) -0.005(3) 0.008(3)
C11 0.028(3) 0.030(4) 0.046(4) -0.004(3) -0.001(3) 0.005(3)
C13 0.042(4) 0.039(4) 0.041(4) -0.009(3) -0.003(3) 0.009(3)
C14 0.027(3) 0.037(4) 0.033(3) -0.001(3) 0.002(3) 0.002(3)
C15 0.038(3) 0.039(4) 0.027(3) -0.008(3) -0.002(3) 0.002(3)
C16 0.028(3) 0.046(4) 0.025(3) -0.005(3) 0.000(2) 0.000(3)
C17 0.042(4) 0.068(5) 0.032(3) -0.014(3) -0.009(3) 0.016(3)
C18 0.026(3) 0.028(3) 0.030(3) 0.000(2) 0.002(2) 0.005(2)
C19 0.036(3) 0.042(4) 0.040(4) 0.010(3) -0.001(3) -0.006(3)
C20 0.046(4) 0.046(4) 0.039(4) 0.023(3) 0.008(3) -0.004(3)
C21 0.033(3) 0.042(4) 0.032(3) 0.009(3) -0.002(3) 0.005(3)
C22 0.029(3) 0.039(4) 0.030(3) -0.003(3) -0.001(2) 0.000(3)
C23 0.031(3) 0.030(3) 0.027(3) -0.002(3) 0.002(2) 0.001(3)
C26 0.047(4) 0.033(4) 0.046(4) 0.004(3) 0.008(3) 0.014(3)
C28 0.033(3) 0.042(4) 0.053(4) 0.000(3) 0.006(3) 0.000(3)
C27 0.034(3) 0.051(4) 0.038(3) 0.001(3) 0.012(3) 0.003(3)
C12 0.037(4) 0.054(4) 0.039(4) -0.004(3) 0.005(3) -0.004(3)
C25 0.052(4) 0.045(4) 0.044(4) 0.001(3) 0.012(3) 0.019(3)
C24 0.055(4) 0.073(6) 0.031(4) 0.009(4) 0.003(3) 0.006(4)

loop_
_atom_site_label
_atom_site_type_symbol
_atom_site_fract_x
_atom_site_fract_y
_atom_site_fract_z
_atom_site_U_iso_or_equiv
_atom_site_thermal_displace_type
_atom_site_occupancy
_atom_site_calc_flag
_atom_site_refinement_flags
_atom_site_disorder_group
Zr1 Zr 0.73777(3) 0.89924(6) 0.76316(3) 0.0252(2) Uani 1 d . .
O1 O 0.7109(2) 0.8796(4) 0.6437(2) 0.0312(9) Uani 1 d . .
O2 O 0.7744(2) 0.9754(5) 0.8740(2) 0.0318(9) Uani 1 d . .
N1 N 0.8356(2) 1.0252(5) 0.7130(3) 0.0295(11) Uani 1 d . .
N2 N 0.6876(2) 1.1432(5) 0.7609(3) 0.0288(11) Uani 1 d . .
N3 N 0.8031(2) 0.7117(5) 0.7752(3) 0.0303(11) Uani 1 d . .
N4 N 0.6354(2) 0.8289(6) 0.7878(3) 0.0321(11) Uani 1 d . .
C1 C 0.6831(4) 0.8673(8) 0.5058(3) 0.048(2) Uani 1 d . .
H1A H 0.6418(4) 0.8153(8) 0.5212(3) 0.072 Uiso 1 calc R .
H1B H 0.7100(4) 0.8033(8) 0.4756(3) 0.072 Uiso 1 calc R .
H1C H 0.6657(4) 0.9509(8) 0.4745(3) 0.072 Uiso 1 calc R .
C2 C 0.7329(3) 0.9176(7) 0.5775(3) 0.0326(14) Uani 1 d . .
C3 C 0.7963(3) 0.9943(7) 0.5741(3) 0.0362(15) Uani 1 d . .
H3A H 0.8079(3) 1.0151(7) 0.5244(3) 0.043 Uiso 1 calc R .
C4 C 0.8469(3) 1.0460(7) 0.6399(3) 0.0340(14) Uani 1 d . .
C5 C 0.9159(3) 1.1228(8) 0.6219(4) 0.048(2) Uani 1 d . .
H5A H 0.9453(3) 1.1524(8) 0.6700(4) 0.073 Uiso 1 calc R .
H5B H 0.9023(3) 1.2079(8) 0.5901(4) 0.073 Uiso 1 calc R .
H5C H 0.9439(3) 1.0569(8) 0.5940(4) 0.073 Uiso 1 calc R .
C6 C 0.8902(3) 1.0818(6) 0.7742(3) 0.0277(13) Uani 1 d . .
C7 C 0.8872(3) 1.2237(7) 0.7992(4) 0.040(2) Uani 1 d . .
H7A H 0.8511(3) 1.2864(7) 0.7743(4) 0.048 Uiso 1 calc R .
C8 C 0.9376(3) 1.2760(8) 0.8617(4) 0.044(2) Uani 1 d . .
H8A H 0.9349(3) 1.3734(8) 0.8775(4) 0.053 Uiso 1 calc R .
C9 C 0.9914(3) 1.1854(7) 0.9005(3) 0.0330(14) Uani 1 d . .
C10 C 0.9942(3) 1.0435(7) 0.8738(4) 0.039(2) Uani 1 d . .
H10A H 1.0313(3) 0.9815(7) 0.8975(4) 0.047 Uiso 1 calc R .
C11 C 0.9443(3) 0.9899(7) 0.8130(4) 0.0353(14) Uani 1 d . .
H11A H 0.9467(3) 0.8922(7) 0.7979(4) 0.042 Uiso 1 calc R .
C13 C 0.6447(3) 1.3788(7) 0.8106(4) 0.041(2) Uani 1 d . .
H13A H 0.6195(3) 1.3881(7) 0.7579(4) 0.062 Uiso 1 calc R .
H13B H 0.6781(3) 1.4598(7) 0.8221(4) 0.062 Uiso 1 calc R .
H13C H 0.6092(3) 1.3792(7) 0.8467(4) 0.062 Uiso 1 calc R .
C14 C 0.6878(3) 1.2354(7) 0.8185(3) 0.0324(14) Uani 1 d . .
C15 C 0.7279(3) 1.2111(7) 0.8954(3) 0.0351(14) Uani 1 d . .
H15A H 0.7262(3) 1.2855(7) 0.9321(3) 0.042 Uiso 1 calc R .
C16 C 0.7684(3) 1.0890(7) 0.9197(3) 0.0333(14) Uani 1 d . .
C17 C 0.8101(3) 1.0761(8) 1.0009(3) 0.048(2) Uani 1 d . .
H17A H 0.8350(3) 0.9830(8) 1.0065(3) 0.072 Uiso 1 calc R .
H17B H 0.7763(3) 1.0832(8) 1.0387(3) 0.072 Uiso 1 calc R .
H17C H 0.8458(3) 1.1539(8) 1.0096(3) 0.072 Uiso 1 calc R .
C18 C 0.6465(3) 1.1832(6) 0.6864(3) 0.0282(13) Uani 1 d . .
C19 C 0.6699(3) 1.2928(7) 0.6401(4) 0.040(2) Uani 1 d . .
H19A H 0.7132(3) 1.3440(7) 0.6574(4) 0.048 Uiso 1 calc R .
C20 C 0.6296(3) 1.3270(8) 0.5684(4) 0.043(2) Uani 1 d . .
H20A H 0.6461(3) 1.4025(8) 0.5389(4) 0.052 Uiso 1 calc R .
C21 C 0.5656(3) 1.2534(7) 0.5387(3) 0.0363(15) Uani 1 d . .
C22 C 0.5428(3) 1.1418(7) 0.5853(3) 0.0331(14) Uani 1 d . .
H22A H 0.4997(3) 1.0903(7) 0.5676(3) 0.040 Uiso 1 calc R .
C23 C 0.5827(3) 1.1054(7) 0.6573(3) 0.0298(12) Uani 1 d . .
H23A H 0.5669(3) 1.0285(7) 0.6864(3) 0.036 Uiso 1 calc R .
C26 C 0.8251(4) 0.6405(7) 0.8494(4) 0.042(2) Uani 1 d . .
H26A H 0.8004(4) 0.6858(7) 0.8889(4) 0.063 Uiso 1 calc R .
H26B H 0.8776(4) 0.6497(7) 0.8637(4) 0.063 Uiso 1 calc R .
H26C H 0.8120(4) 0.5384(7) 0.8451(4) 0.063 Uiso 1 calc R .
C28 C 0.5884(3) 0.7232(7) 0.7400(4) 0.043(2) Uani 1 d . .
H28A H 0.6156(3) 0.6801(7) 0.7019(4) 0.064 Uiso 1 calc R .
H28B H 0.5455(3) 0.7726(7) 0.7135(4) 0.064 Uiso 1 calc R .
H28C H 0.5733(3) 0.6476(7) 0.7732(4) 0.064 Uiso 1 calc R .
C27 C 0.5949(3) 0.8948(8) 0.8458(3) 0.0405(15) Uani 1 d . .
H27A H 0.6260(3) 0.9642(8) 0.8768(3) 0.061 Uiso 1 calc R .
H27B H 0.5799(3) 0.8194(8) 0.8793(3) 0.061 Uiso 1 calc R .
H27C H 0.5519(3) 0.9442(8) 0.8196(3) 0.061 Uiso 1 calc R .
C12 C 1.0467(3) 1.2423(8) 0.9684(4) 0.043(2) Uani 1 d . .
H12A H 1.0354(3) 1.3428(8) 0.9790(4) 0.065 Uiso 1 calc R .
H12B H 1.0957(3) 1.2362(8) 0.9547(4) 0.065 Uiso 1 calc R .
H12C H 1.0437(3) 1.1839(8) 1.0143(4) 0.065 Uiso 1 calc R .
C25 C 0.8404(4) 0.6437(8) 0.7151(4) 0.046(2) Uani 1 d . .
H25A H 0.8257(4) 0.6919(8) 0.6657(4) 0.070 Uiso 1 calc R .
H25B H 0.8272(4) 0.5416(8) 0.7105(4) 0.070 Uiso 1 calc R .
H25C H 0.8929(4) 0.6525(8) 0.7295(4) 0.070 Uiso 1 calc R .
C24 C 0.5206(4) 1.2921(9) 0.4613(3) 0.054(2) Uani 1 d . .
H24A H 0.4783(4) 1.2287(9) 0.4520(3) 0.080 Uiso 1 calc R .
H24B H 0.5503(4) 1.2800(9) 0.4200(3) 0.080 Uiso 1 calc R .
H24C H 0.5045(4) 1.3924(9) 0.4626(3) 0.080 Uiso 1 calc R .

loop_
_atom_type_symbol
_atom_type_description
_atom_type_scat_dispersion_real
_atom_type_scat_dispersion_imag
_atom_type_scat_source
C C 0.0033 0.0016 'International Tables Vol C Tables 4.2.6.8 and 6.1.1.4'
H H 0.0000 0.0000 'International Tables Vol C Tables 4.2.6.8 and 6.1.1.4'
N N 0.0061 0.0033 'International Tables Vol C Tables 4.2.6.8 and 6.1.1.4'
O O 0.0106 0.0060 'International Tables Vol C Tables 4.2.6.8 and 6.1.1.4'
Zr Zr -2.9673 0.5597 'International Tables Vol C Tables 4.2.6.8 and 6.1.1.4'

loop_
_geom_angle_atom_site_label_1
_geom_angle_atom_site_label_2
_geom_angle_atom_site_label_3
_geom_angle
_geom_angle_site_symmetry_1
_geom_angle_site_symmetry_3
_geom_angle_publ_flag
O2 Zr1 O1 164.0(2) . . ?
O2 Zr1 N4 95.7(2) . . ?
O1 Zr1 N4 94.7(2) . . ?
O2 Zr1 N3 94.5(2) . . ?
O1 Zr1 N3 94.6(2) . . ?
N4 Zr1 N3 104.4(2) . . ?
O2 Zr1 N1 90.7(2) . . ?
O1 Zr1 N1 76.4(2) . . ?
N4 Zr1 N1 164.7(2) . . ?
N3 Zr1 N1 88.9(2) . . ?
O2 Zr1 N2 77.0(2) . . ?
O1 Zr1 N2 91.6(2) . . ?
N4 Zr1 N2 86.3(2) . . ?
N3 Zr1 N2 167.1(2) . . ?
N1 Zr1 N2 81.6(2) . . ?
C2 O1 Zr1 142.2(4) . . ?
C16 O2 Zr1 141.2(4) . . ?
C4 N1 C6 117.4(5) . . ?
C4 N1 Zr1 129.9(4) . . ?
C6 N1 Zr1 112.6(3) . . ?
C14 N2 C18 117.5(5) . . ?
C14 N2 Zr1 128.8(4) . . ?
C18 N2 Zr1 113.5(3) . . ?
C26 N3 C25 109.7(5) . . ?
C26 N3 Zr1 123.0(4) . . ?
C25 N3 Zr1 126.9(4) . . ?
C27 N4 C28 110.0(5) . . ?
C27 N4 Zr1 125.0(4) . . ?
C28 N4 Zr1 124.2(4) . . ?
O1 C2 C3 122.8(5) . . ?
O1 C2 C1 114.3(5) . . ?
C3 C2 C1 122.8(5) . . ?
C2 C3 C4 126.2(5) . . ?
N1 C4 C3 122.4(5) . . ?
N1 C4 C5 120.7(5) . . ?
C3 C4 C5 116.9(5) . . ?
C7 C6 C11 118.4(5) . . ?
C7 C6 N1 121.0(5) . . ?
C11 C6 N1 120.5(5) . . ?
C6 C7 C8 120.9(6) . . ?
C9 C8 C7 121.0(6) . . ?
C10 C9 C8 117.3(6) . . ?
C10 C9 C12 121.6(6) . . ?
C8 C9 C12 121.1(6) . . ?
C9 C10 C11 122.3(6) . . ?
C10 C11 C6 120.1(6) . . ?
N2 C14 C15 123.3(6) . . ?
N2 C14 C13 122.8(5) . . ?
C15 C14 C13 113.9(5) . . ?
C16 C15 C14 126.2(6) . . ?
O2 C16 C15 123.0(5) . . ?
O2 C16 C17 114.9(5) . . ?
C15 C16 C17 122.0(6) . . ?
C19 C18 C23 118.1(5) . . ?
C19 C18 N2 122.1(5) . . ?
C23 C18 N2 119.7(5) . . ?
C18 C19 C20 120.6(6) . . ?
C19 C20 C21 122.6(6) . . ?
C20 C21 C22 116.5(5) . . ?
C20 C21 C24 122.8(6) . . ?
C22 C21 C24 120.6(6) . . ?
C23 C22 C21 121.7(5) . . ?
C22 C23 C18 120.5(5) . . ?

loop_
_geom_bond_atom_site_label_1
_geom_bond_atom_site_label_2
_geom_bond_distance
_geom_bond_site_symmetry_2
_geom_bond_publ_flag
Zr1 O2 2.050(4) . ?
Zr1 O1 2.051(4) . ?
Zr1 N4 2.077(5) . ?
Zr1 N3 2.076(5) . ?
Zr1 N1 2.385(5) . ?
Zr1 N2 2.400(5) . ?
O1 C2 1.307(6) . ?
O2 C16 1.312(7) . ?
N1 C4 1.317(7) . ?
N1 C6 1.440(7) . ?
N2 C14 1.298(7) . ?
N2 C18 1.437(7) . ?
N3 C26 1.438(7) . ?
N3 C25 1.455(7) . ?
N4 C27 1.453(7) . ?
N4 C28 1.462(7) . ?
C1 C2 1.496(8) . ?
C2 C3 1.361(8) . ?
C3 C4 1.435(8) . ?
C4 C5 1.512(8) . ?
C6 C7 1.365(8) . ?
C6 C11 1.391(7) . ?
C7 C8 1.397(8) . ?
C8 C9 1.380(8) . ?
C9 C10 1.374(9) . ?
C9 C12 1.522(8) . ?
C10 C11 1.375(8) . ?
C13 C14 1.521(8) . ?
C14 C15 1.435(7) . ?
C15 C16 1.368(8) . ?
C16 C17 1.498(7) . ?
C18 C19 1.382(8) . ?
C18 C23 1.395(7) . ?
C19 C20 1.380(8) . ?
C20 C21 1.381(8) . ?
C21 C22 1.394(8) . ?
C21 C24 1.503(8) . ?
C22 C23 1.386(7) . ?
